data_7052786
loop_
_publ_author_name
'Paul, Nidhin'
'Muthusubramanian, Shanmugam'
'Bhuvanesh, Nattamai'

_publ_section_title
;
 A green protocol for the synthesis of conformationally rigid sulfur
 linked bisquinolines by double Friedlander reaction in water
;
_journal_issue 11
_journal_name_full 'New Journal of Chemistry'
_journal_page_first 2607
_journal_paper_doi 10.1039/c1nj20539k
_journal_volume 35
_journal_year 2011
_chemical_formula_moiety 'C42 H24 Cl4 N2 S2'
_chemical_formula_sum 'C42 H24 Cl4 N2 S2'
_chemical_formula_weight 762.55
_chemical_name_systematic
;
?
;
_space_group_IT_number 2
_symmetry_cell_setting triclinic
_symmetry_space_group_name_Hall '-P 1'
_symmetry_space_group_name_H-M 'P -1'
_atom_sites_solution_hydrogens geom
_atom_sites_solution_primary direct
_atom_sites_solution_secondary difmap
_audit_creation_method SHELXL-97
_cell_angle_alpha 76.543(5)
_cell_angle_beta 83.590(5)
_cell_angle_gamma 70.965(4)
_cell_formula_units_Z 2
_cell_length_a 10.422(5)
_cell_length_b 13.304(6)
_cell_length_c 13.766(6)
_cell_measurement_reflns_used 963
_cell_measurement_temperature 110(2)
_cell_measurement_theta_max 27.28
_cell_measurement_theta_min 2.47
_cell_volume 1753.5(14)
_computing_cell_refinement
;
APEX-II(BRUKER-NONIUS, 2003)
;
_computing_data_collection 'APEX-II (BRUKER-NONIUS, 2003)'
_computing_data_reduction APEX-II
_computing_molecular_graphics 'X-SEED (Barbour, 2001)'
_computing_publication_material 'Bruker SHELXTL'
_computing_structure_refinement 'SHELXL-97 (Sheldrick, 2008)'
_computing_structure_solution 'SHELXS-97 (Sheldrick, 2008)'
_diffrn_ambient_temperature 110(2)
_diffrn_measured_fraction_theta_full 0.976
_diffrn_measured_fraction_theta_max 0.976
_diffrn_measurement_device_type 'APEX II'
_diffrn_measurement_method 'omega scans'
_diffrn_radiation_monochromator graphite
_diffrn_radiation_source 'fine-focus sealed tube'
_diffrn_radiation_type MoK\a
_diffrn_radiation_wavelength 0.71073
_diffrn_reflns_av_R_equivalents 0.0228
_diffrn_reflns_av_sigmaI/netI 0.0293
_diffrn_reflns_limit_h_max 13
_diffrn_reflns_limit_h_min -13
_diffrn_reflns_limit_k_max 17
_diffrn_reflns_limit_k_min -17
_diffrn_reflns_limit_l_max 17
_diffrn_reflns_limit_l_min -17
_diffrn_reflns_number 19832
_diffrn_reflns_theta_full 27.43
_diffrn_reflns_theta_max 27.43
_diffrn_reflns_theta_min 1.52
_diffrn_standards_decay_% 0
_diffrn_standards_interval_time 60
_diffrn_standards_number 3
_exptl_absorpt_coefficient_mu 0.492
_exptl_absorpt_correction_T_max 0.9080
_exptl_absorpt_correction_T_min 0.7910
_exptl_absorpt_correction_type multi-scan
_exptl_absorpt_process_details 'SADABS; (Sheldrick, 2006)'
_exptl_crystal_colour colorless
_exptl_crystal_density_diffrn 1.444
_exptl_crystal_density_method 'not measured'
_exptl_crystal_description block
_exptl_crystal_F_000 780
_exptl_crystal_size_max 0.50
_exptl_crystal_size_mid 0.20
_exptl_crystal_size_min 0.20
_refine_diff_density_max 0.352
_refine_diff_density_min -0.369
_refine_diff_density_rms 0.056
_refine_ls_extinction_method none
_refine_ls_goodness_of_fit_ref 1.028
_refine_ls_hydrogen_treatment constr
_refine_ls_matrix_type full
_refine_ls_number_parameters 451
_refine_ls_number_reflns 7807
_refine_ls_number_restraints 0
_refine_ls_restrained_S_all 1.028
_refine_ls_R_factor_all 0.0463
_refine_ls_R_factor_gt 0.0401
_refine_ls_shift/su_max 0.001
_refine_ls_shift/su_mean 0.000
_refine_ls_structure_factor_coef Fsqd
_refine_ls_weighting_details 'calc w=1/[\s^2^(Fo^2^)+(0.0395P)^2^+1.5117P] where P=(Fo^2^+2Fc^2^)/3'
_refine_ls_weighting_scheme calc
_refine_ls_wR_factor_gt 0.0951
_refine_ls_wR_factor_ref 0.0986
_reflns_number_gt 6796
_reflns_number_total 7807
_reflns_threshold_expression >2sigma(I)
_cod_data_source_file c1nj20539k.txt
_cod_data_source_block dsscl3
_cod_depositor_comments
;
The following automatic conversions were performed:

'_symmetry_cell_setting' value 'Triclinic' changed to 'triclinic'
according to /home/saulius/struct/CIF-dictionaries/cif_core.dic
dictionary named 'cif_core.dic' version 2.4.1 from 2010-06-29.

Automatic conversion script
Id: cif_fix_values 1715 2011-07-08 13:25:40Z adriana 
;
_cod_original_cell_volume 1753.5(13)
_cod_database_code 7052786

loop_
_symmetry_equiv_pos_as_xyz
'x, y, z'
'-x, -y, -z'

loop_
_atom_site_label
_atom_site_type_symbol
_atom_site_fract_x
_atom_site_fract_y
_atom_site_fract_z
_atom_site_U_iso_or_equiv
_atom_site_adp_type
_atom_site_occupancy
_atom_site_symmetry_multiplicity
_atom_site_calc_flag
_atom_site_refinement_flags
S1 S 0.39773(5) 0.70229(4) 0.29093(3) 0.01989(10) Uani 1 1 d .
S2 S 0.39397(5) 0.85259(4) 0.20803(3) 0.02026(10) Uani 1 1 d .
Cl1 Cl 0.04720(6) 1.18419(4) 0.40781(4) 0.03656(13) Uani 1 1 d .
Cl2 Cl 1.01353(7) 0.32963(5) 0.62241(5) 0.04941(17) Uani 1 1 d .
Cl3 Cl 1.01303(6) 0.94964(5) -0.13944(4) 0.04166(15) Uani 1 1 d .
Cl4 Cl 0.05337(5) 0.56257(5) 0.08623(4) 0.03491(13) Uani 1 1 d .
C1 C 0.51283(18) 0.68169(14) 0.38492(13) 0.0189(3) Uani 1 1 d .
C2 C 0.49077(19) 0.75663(14) 0.44982(14) 0.0210(4) Uani 1 1 d .
C3 C 0.6776(2) 0.64520(15) 0.53963(14) 0.0251(4) Uani 1 1 d .
C4 C 0.7071(2) 0.56651(15) 0.47969(14) 0.0228(4) Uani 1 1 d .
C5 C 0.62334(19) 0.58915(14) 0.39723(13) 0.0201(4) Uani 1 1 d .
C6 C 0.7574(2) 0.62454(17) 0.62291(16) 0.0339(5) Uani 1 1 d .
H6A H 0.7395 0.6777 0.6625 0.041 Uiso 1 1 calc R
C7 C 0.8592(3) 0.52966(18) 0.64694(17) 0.0383(5) Uani 1 1 d .
H7A H 0.9123 0.5162 0.7031 0.046 Uiso 1 1 calc R
C8 C 0.8855(2) 0.45154(17) 0.58814(17) 0.0347(5) Uani 1 1 d .
C9 C 0.8139(2) 0.46828(16) 0.50567(15) 0.0279(4) Uani 1 1 d .
H9A H 0.8355 0.4147 0.4662 0.033 Uiso 1 1 calc R
C10 C 0.3772(2) 0.86079(15) 0.43722(13) 0.0220(4) Uani 1 1 d .
C11 C 0.4087(2) 0.95617(15) 0.43045(14) 0.0242(4) Uani 1 1 d .
H11A H 0.5008 0.9527 0.4326 0.029 Uiso 1 1 calc R
C12 C 0.3084(2) 1.05596(16) 0.42065(15) 0.0269(4) Uani 1 1 d .
H12A H 0.3309 1.1205 0.4167 0.032 Uiso 1 1 calc R
C13 C 0.1753(2) 1.05976(16) 0.41677(15) 0.0274(4) Uani 1 1 d .
C14 C 0.1407(2) 0.96634(17) 0.42204(16) 0.0305(4) Uani 1 1 d .
H14A H 0.0487 0.9705 0.4180 0.037 Uiso 1 1 calc R
C15 C 0.2419(2) 0.86698(17) 0.43319(16) 0.0285(4) Uani 1 1 d .
H15A H 0.2188 0.8025 0.4381 0.034 Uiso 1 1 calc R
C16 C 0.65736(19) 0.51169(14) 0.32818(13) 0.0205(4) Uani 1 1 d .
C17 C 0.6003(3) 0.42922(18) 0.34449(17) 0.0377(5) Uani 1 1 d .
H17A H 0.5369 0.4229 0.3990 0.045 Uiso 1 1 calc R
C18 C 0.6338(3) 0.35514(18) 0.28253(18) 0.0430(6) Uani 1 1 d .
H18A H 0.5939 0.2983 0.2953 0.052 Uiso 1 1 calc R
C19 C 0.7239(2) 0.36330(17) 0.20330(16) 0.0324(5) Uani 1 1 d .
H19A H 0.7468 0.3126 0.1607 0.039 Uiso 1 1 calc R
C20 C 0.7810(2) 0.4460(2) 0.18605(19) 0.0426(6) Uani 1 1 d .
H20A H 0.8433 0.4526 0.1309 0.051 Uiso 1 1 calc R
C21 C 0.7485(2) 0.5197(2) 0.24824(17) 0.0375(5) Uani 1 1 d .
H21A H 0.7892 0.5760 0.2358 0.045 Uiso 1 1 calc R
C22 C 0.51983(17) 0.81862(14) 0.11271(13) 0.0182(3) Uani 1 1 d .
C23 C 0.51349(18) 0.74766(14) 0.05001(13) 0.0190(3) Uani 1 1 d .
C24 C 0.70885(18) 0.76678(15) -0.03750(13) 0.0211(4) Uani 1 1 d .
C25 C 0.71857(18) 0.84227(14) 0.01662(13) 0.0197(4) Uani 1 1 d .
C26 C 0.62484(18) 0.86279(14) 0.09872(13) 0.0185(3) Uani 1 1 d .
C27 C 0.8022(2) 0.74463(17) -0.11862(15) 0.0284(4) Uani 1 1 d .
H27A H 0.7999 0.6913 -0.1532 0.034 Uiso 1 1 calc R
C28 C 0.8952(2) 0.79872(18) -0.14774(15) 0.0317(5) Uani 1 1 d .
H28A H 0.9571 0.7835 -0.2025 0.038 Uiso 1 1 calc R
C29 C 0.8991(2) 0.87725(17) -0.09629(15) 0.0293(4) Uani 1 1 d .
C30 C 0.81615(19) 0.89792(15) -0.01477(14) 0.0242(4) Uani 1 1 d .
H30A H 0.8235 0.9490 0.0207 0.029 Uiso 1 1 calc R
C31 C 0.39903(19) 0.70167(15) 0.06058(13) 0.0204(4) Uani 1 1 d .
C32 C 0.42470(19) 0.59024(15) 0.07500(14) 0.0230(4) Uani 1 1 d .
H32A H 0.5158 0.5435 0.0791 0.028 Uiso 1 1 calc R
C33 C 0.3195(2) 0.54603(16) 0.08356(15) 0.0263(4) Uani 1 1 d .
H33A H 0.3377 0.4697 0.0928 0.032 Uiso 1 1 calc R
C34 C 0.1882(2) 0.61504(17) 0.07843(14) 0.0255(4) Uani 1 1 d .
C35 C 0.1590(2) 0.72634(17) 0.06469(16) 0.0295(4) Uani 1 1 d .
H35A H 0.0676 0.7726 0.0617 0.035 Uiso 1 1 calc R
C36 C 0.2652(2) 0.76922(16) 0.05530(15) 0.0265(4) Uani 1 1 d .
H36A H 0.2465 0.8457 0.0451 0.032 Uiso 1 1 calc R
C37 C 0.64415(18) 0.92876(15) 0.16661(13) 0.0198(4) Uani 1 1 d .
C38 C 0.5658(2) 1.03517(16) 0.16174(16) 0.0314(5) Uani 1 1 d .
H38A H 0.4965 1.0679 0.1145 0.038 Uiso 1 1 calc R
C39 C 0.5867(3) 1.09539(17) 0.22480(18) 0.0365(5) Uani 1 1 d .
H39A H 0.5326 1.1692 0.2199 0.044 Uiso 1 1 calc R
C40 C 0.6858(2) 1.04848(17) 0.29456(15) 0.0304(4) Uani 1 1 d .
H40A H 0.6996 1.0893 0.3384 0.037 Uiso 1 1 calc R
C41 C 0.7642(2) 0.94227(19) 0.30003(17) 0.0363(5) Uani 1 1 d .
H41A H 0.8323 0.9093 0.3482 0.044 Uiso 1 1 calc R
C42 C 0.7447(2) 0.88273(17) 0.23589(17) 0.0344(5) Uani 1 1 d .
H42A H 0.8009 0.8097 0.2395 0.041 Uiso 1 1 calc R
N1 N 0.57240(17) 0.74004(13) 0.52218(12) 0.0243(3) Uani 1 1 d .
N2 N 0.60842(16) 0.71883(12) -0.01867(11) 0.0211(3) Uani 1 1 d .

loop_
_atom_site_aniso_label
_atom_site_aniso_U_11
_atom_site_aniso_U_22
_atom_site_aniso_U_33
_atom_site_aniso_U_23
_atom_site_aniso_U_13
_atom_site_aniso_U_12
S1 0.0229(2) 0.0192(2) 0.0214(2) -0.00687(17) 0.00046(17) -0.01032(17)
S2 0.0213(2) 0.0170(2) 0.0226(2) -0.00615(17) 0.00105(17) -0.00521(17)
Cl1 0.0381(3) 0.0284(3) 0.0383(3) -0.0135(2) 0.0047(2) -0.0012(2)
Cl2 0.0591(4) 0.0328(3) 0.0469(4) -0.0029(3) -0.0265(3) 0.0024(3)
Cl3 0.0333(3) 0.0544(4) 0.0389(3) 0.0020(3) 0.0038(2) -0.0257(3)
Cl4 0.0341(3) 0.0485(3) 0.0331(3) -0.0085(2) -0.0022(2) -0.0272(2)
C1 0.0249(9) 0.0196(8) 0.0156(8) -0.0044(7) 0.0021(7) -0.0118(7)
C2 0.0283(10) 0.0184(8) 0.0195(8) -0.0048(7) 0.0043(7) -0.0126(7)
C3 0.0365(11) 0.0230(9) 0.0194(9) -0.0037(7) -0.0018(8) -0.0144(8)
C4 0.0300(10) 0.0202(9) 0.0200(9) -0.0036(7) -0.0008(7) -0.0108(8)
C5 0.0259(9) 0.0187(8) 0.0181(8) -0.0031(7) 0.0019(7) -0.0115(7)
C6 0.0518(14) 0.0284(11) 0.0257(10) -0.0070(8) -0.0096(9) -0.0147(10)
C7 0.0534(14) 0.0342(12) 0.0283(11) -0.0015(9) -0.0163(10) -0.0138(11)
C8 0.0430(13) 0.0244(10) 0.0326(11) 0.0000(9) -0.0120(9) -0.0057(9)
C9 0.0348(11) 0.0234(9) 0.0257(10) -0.0044(8) -0.0031(8) -0.0094(8)
C10 0.0296(10) 0.0207(9) 0.0188(9) -0.0091(7) 0.0043(7) -0.0104(8)
C11 0.0305(10) 0.0235(9) 0.0221(9) -0.0074(7) 0.0000(7) -0.0116(8)
C12 0.0373(11) 0.0208(9) 0.0256(10) -0.0083(8) 0.0004(8) -0.0113(8)
C13 0.0324(11) 0.0235(9) 0.0254(10) -0.0119(8) 0.0047(8) -0.0046(8)
C14 0.0272(10) 0.0343(11) 0.0348(11) -0.0186(9) 0.0082(8) -0.0111(9)
C15 0.0323(11) 0.0270(10) 0.0333(11) -0.0166(9) 0.0096(8) -0.0150(8)
C16 0.0237(9) 0.0185(8) 0.0193(9) -0.0060(7) -0.0011(7) -0.0051(7)
C17 0.0607(15) 0.0288(11) 0.0313(11) -0.0144(9) 0.0193(10) -0.0256(11)
C18 0.0711(17) 0.0281(11) 0.0397(13) -0.0168(10) 0.0136(12) -0.0270(12)
C19 0.0345(11) 0.0305(11) 0.0324(11) -0.0187(9) -0.0025(9) -0.0013(9)
C20 0.0359(12) 0.0644(16) 0.0423(13) -0.0338(12) 0.0174(10) -0.0258(12)
C21 0.0397(12) 0.0530(14) 0.0373(12) -0.0257(11) 0.0157(10) -0.0321(11)
C22 0.0190(8) 0.0161(8) 0.0186(8) -0.0035(7) -0.0018(6) -0.0040(7)
C23 0.0206(9) 0.0157(8) 0.0204(8) -0.0020(7) -0.0040(7) -0.0053(7)
C24 0.0208(9) 0.0208(9) 0.0198(9) -0.0033(7) -0.0020(7) -0.0039(7)
C25 0.0174(8) 0.0184(8) 0.0211(9) -0.0013(7) -0.0049(7) -0.0031(7)
C26 0.0203(8) 0.0147(8) 0.0194(8) -0.0020(7) -0.0057(7) -0.0034(7)
C27 0.0289(10) 0.0309(10) 0.0236(10) -0.0078(8) 0.0018(8) -0.0062(8)
C28 0.0266(10) 0.0405(12) 0.0239(10) -0.0053(9) 0.0046(8) -0.0077(9)
C29 0.0217(10) 0.0345(11) 0.0290(10) 0.0025(8) -0.0016(8) -0.0113(8)
C30 0.0214(9) 0.0238(9) 0.0267(10) -0.0010(8) -0.0041(7) -0.0079(7)
C31 0.0238(9) 0.0218(9) 0.0190(8) -0.0062(7) -0.0026(7) -0.0098(7)
C32 0.0231(9) 0.0228(9) 0.0256(9) -0.0103(7) 0.0007(7) -0.0072(7)
C33 0.0332(11) 0.0239(9) 0.0265(10) -0.0087(8) 0.0003(8) -0.0134(8)
C34 0.0270(10) 0.0359(11) 0.0209(9) -0.0072(8) -0.0015(7) -0.0185(8)
C35 0.0242(10) 0.0307(11) 0.0346(11) -0.0068(9) -0.0088(8) -0.0074(8)
C36 0.0263(10) 0.0208(9) 0.0327(11) -0.0051(8) -0.0092(8) -0.0055(8)
C37 0.0198(9) 0.0210(9) 0.0211(9) -0.0044(7) -0.0014(7) -0.0093(7)
C38 0.0398(12) 0.0184(9) 0.0359(11) -0.0039(8) -0.0148(9) -0.0056(8)
C39 0.0487(14) 0.0205(10) 0.0425(13) -0.0094(9) -0.0103(10) -0.0092(9)
C40 0.0406(12) 0.0337(11) 0.0282(10) -0.0123(9) 0.0019(9) -0.0236(9)
C41 0.0389(12) 0.0374(12) 0.0355(12) -0.0105(10) -0.0177(10) -0.0082(10)
C42 0.0343(11) 0.0262(10) 0.0414(12) -0.0128(9) -0.0178(9) 0.0014(9)
N1 0.0356(9) 0.0207(8) 0.0207(8) -0.0058(6) 0.0003(7) -0.0138(7)
N2 0.0230(8) 0.0192(7) 0.0206(8) -0.0048(6) -0.0021(6) -0.0051(6)

loop_
_atom_type_symbol
_atom_type_description
_atom_type_scat_dispersion_real
_atom_type_scat_dispersion_imag
_atom_type_scat_source
C C 0.0033 0.0016 'International Tables Vol C Tables 4.2.6.8 and 6.1.1.4'
H H 0.0000 0.0000 'International Tables Vol C Tables 4.2.6.8 and 6.1.1.4'
N N 0.0061 0.0033 'International Tables Vol C Tables 4.2.6.8 and 6.1.1.4'
O O 0.0106 0.0060 'International Tables Vol C Tables 4.2.6.8 and 6.1.1.4'

loop_
_geom_angle_atom_site_label_1
_geom_angle_atom_site_label_2
_geom_angle_atom_site_label_3
_geom_angle
C1 S1 S2 102.21(6)
C22 S2 S1 101.93(6)
C5 C1 C2 119.73(17)
C5 C1 S1 118.38(14)
C2 C1 S1 121.86(14)
N1 C2 C1 122.38(17)
N1 C2 C10 115.22(16)
C1 C2 C10 122.35(17)
N1 C3 C6 117.91(18)
N1 C3 C4 122.85(17)
C6 C3 C4 119.22(19)
C9 C4 C3 119.25(18)
C9 C4 C5 122.94(17)
C3 C4 C5 117.78(17)
C1 C5 C4 118.32(16)
C1 C5 C16 122.44(16)
C4 C5 C16 119.24(16)
C7 C6 C3 120.7(2)
C7 C6 H6A 119.6
C3 C6 H6A 119.6
C6 C7 C8 119.4(2)
C6 C7 H7A 120.3
C8 C7 H7A 120.3
C9 C8 C7 122.3(2)
C9 C8 Cl2 119.29(17)
C7 C8 Cl2 118.43(17)
C8 C9 C4 119.06(19)
C8 C9 H9A 120.5
C4 C9 H9A 120.5
C11 C10 C15 118.80(18)
C11 C10 C2 117.91(18)
C15 C10 C2 123.29(17)
C12 C11 C10 121.31(19)
C12 C11 H11A 119.3
C10 C11 H11A 119.3
C13 C12 C11 118.67(18)
C13 C12 H12A 120.7
C11 C12 H12A 120.7
C12 C13 C14 121.43(19)
C12 C13 Cl1 119.33(16)
C14 C13 Cl1 119.22(17)
C15 C14 C13 119.3(2)
C15 C14 H14A 120.4
C13 C14 H14A 120.4
C14 C15 C10 120.51(18)
C14 C15 H15A 119.7
C10 C15 H15A 119.7
C17 C16 C21 118.56(18)
C17 C16 C5 120.43(17)
C21 C16 C5 121.00(17)
C16 C17 C18 121.0(2)
C16 C17 H17A 119.5
C18 C17 H17A 119.5
C19 C18 C17 120.4(2)
C19 C18 H18A 119.8
C17 C18 H18A 119.8
C18 C19 C20 119.03(19)
C18 C19 H19A 120.5
C20 C19 H19A 120.5
C19 C20 C21 120.7(2)
C19 C20 H20A 119.6
C21 C20 H20A 119.6
C16 C21 C20 120.3(2)
C16 C21 H21A 119.8
C20 C21 H21A 119.8
C26 C22 C23 119.93(16)
C26 C22 S2 118.43(14)
C23 C22 S2 121.64(13)
N2 C23 C22 122.30(16)
N2 C23 C31 116.30(16)
C22 C23 C31 121.39(16)
N2 C24 C27 118.23(17)
N2 C24 C25 122.92(16)
C27 C24 C25 118.74(18)
C24 C25 C30 119.50(17)
C24 C25 C26 118.07(16)
C30 C25 C26 122.38(17)
C22 C26 C25 117.76(16)
C22 C26 C37 122.57(16)
C25 C26 C37 119.66(16)
C28 C27 C24 120.93(19)
C28 C27 H27A 119.5
C24 C27 H27A 119.5
C27 C28 C29 119.54(19)
C27 C28 H28A 120.2
C29 C28 H28A 120.2
C30 C29 C28 121.92(19)
C30 C29 Cl3 119.77(17)
C28 C29 Cl3 118.30(16)
C29 C30 C25 119.22(18)
C29 C30 H30A 120.4
C25 C30 H30A 120.4
C32 C31 C36 118.93(17)
C32 C31 C23 120.24(17)
C36 C31 C23 120.83(17)
C33 C32 C31 121.05(18)
C33 C32 H32A 119.5
C31 C32 H32A 119.5
C34 C33 C32 118.57(18)
C34 C33 H33A 120.7
C32 C33 H33A 120.7
C33 C34 C35 121.87(18)
C33 C34 Cl4 119.84(16)
C35 C34 Cl4 118.27(16)
C34 C35 C36 118.84(19)
C34 C35 H35A 120.6
C36 C35 H35A 120.6
C35 C36 C31 120.73(18)
C35 C36 H36A 119.6
C31 C36 H36A 119.6
C38 C37 C42 118.59(18)
C38 C37 C26 121.89(17)
C42 C37 C26 119.52(17)
C37 C38 C39 120.90(19)
C37 C38 H38A 119.6
C39 C38 H38A 119.6
C40 C39 C38 120.2(2)
C40 C39 H39A 119.9
C38 C39 H39A 119.9
C41 C40 C39 119.31(19)
C41 C40 H40A 120.3
C39 C40 H40A 120.3
C40 C41 C42 120.5(2)
C40 C41 H41A 119.8
C42 C41 H41A 119.8
C37 C42 C41 120.56(19)
C37 C42 H42A 119.7
C41 C42 H42A 119.7
C2 N1 C3 118.66(16)
C23 N2 C24 118.37(16)

loop_
_geom_bond_atom_site_label_1
_geom_bond_atom_site_label_2
_geom_bond_distance
S1 C1 1.7763(19)
S1 S2 2.0491(10)
S2 C22 1.7753(19)
Cl1 C13 1.743(2)
Cl2 C8 1.734(2)
Cl3 C29 1.736(2)
Cl4 C34 1.745(2)
C1 C5 1.376(3)
C1 C2 1.437(2)
C2 N1 1.315(2)
C2 C10 1.488(3)
C3 N1 1.367(3)
C3 C6 1.414(3)
C3 C4 1.417(3)
C4 C9 1.413(3)
C4 C5 1.426(3)
C5 C16 1.495(2)
C6 C7 1.356(3)
C6 H6A 0.9500
C7 C8 1.402(3)
C7 H7A 0.9500
C8 C9 1.363(3)
C9 H9A 0.9500
C10 C11 1.392(3)
C10 C15 1.393(3)
C11 C12 1.384(3)
C11 H11A 0.9500
C12 C13 1.378(3)
C12 H12A 0.9500
C13 C14 1.387(3)
C14 C15 1.384(3)
C14 H14A 0.9500
C15 H15A 0.9500
C16 C17 1.375(3)
C16 C21 1.380(3)
C17 C18 1.386(3)
C17 H17A 0.9500
C18 C19 1.366(3)
C18 H18A 0.9500
C19 C20 1.376(3)
C19 H19A 0.9500
C20 C21 1.385(3)
C20 H20A 0.9500
C21 H21A 0.9500
C22 C26 1.378(3)
C22 C23 1.440(2)
C23 N2 1.316(2)
C23 C31 1.488(3)
C24 N2 1.367(2)
C24 C27 1.416(3)
C24 C25 1.416(3)
C25 C30 1.419(3)
C25 C26 1.425(3)
C26 C37 1.491(2)
C27 C28 1.361(3)
C27 H27A 0.9500
C28 C29 1.405(3)
C28 H28A 0.9500
C29 C30 1.362(3)
C30 H30A 0.9500
C31 C32 1.388(3)
C31 C36 1.391(3)
C32 C33 1.386(3)
C32 H32A 0.9500
C33 C34 1.375(3)
C33 H33A 0.9500
C34 C35 1.382(3)
C35 C36 1.383(3)
C35 H35A 0.9500
C36 H36A 0.9500
C37 C38 1.374(3)
C37 C42 1.384(3)
C38 C39 1.386(3)
C38 H38A 0.9500
C39 C40 1.378(3)
C39 H39A 0.9500
C40 C41 1.372(3)
C40 H40A 0.9500
C41 C42 1.385(3)
C41 H41A 0.9500
C42 H42A 0.9500

loop_
_geom_torsion_atom_site_label_1
_geom_torsion_atom_site_label_2
_geom_torsion_atom_site_label_3
_geom_torsion_atom_site_label_4
_geom_torsion
C1 S1 S2 C22 93.71(9)
S2 S1 C1 C5 -125.04(14)
S2 S1 C1 C2 57.16(15)
C5 C1 C2 N1 -0.5(3)
S1 C1 C2 N1 177.27(14)
C5 C1 C2 C10 176.87(16)
S1 C1 C2 C10 -5.4(2)
N1 C3 C4 C9 -177.06(18)
C6 C3 C4 C9 1.2(3)
N1 C3 C4 C5 0.7(3)
C6 C3 C4 C5 179.02(18)
C2 C1 C5 C4 4.8(3)
S1 C1 C5 C4 -173.06(13)
C2 C1 C5 C16 -175.82(16)
S1 C1 C5 C16 6.3(2)
C9 C4 C5 C1 172.86(18)
C3 C4 C5 C1 -4.8(3)
C9 C4 C5 C16 -6.5(3)
C3 C4 C5 C16 175.75(17)
N1 C3 C6 C7 176.9(2)
C4 C3 C6 C7 -1.5(3)
C3 C6 C7 C8 0.2(4)
C6 C7 C8 C9 1.4(4)
C6 C7 C8 Cl2 -178.44(19)
C7 C8 C9 C4 -1.6(3)
Cl2 C8 C9 C4 178.22(16)
C3 C4 C9 C8 0.3(3)
C5 C4 C9 C8 -177.4(2)
N1 C2 C10 C11 50.7(2)
C1 C2 C10 C11 -126.83(19)
N1 C2 C10 C15 -128.5(2)
C1 C2 C10 C15 54.0(3)
C15 C10 C11 C12 0.5(3)
C2 C10 C11 C12 -178.71(17)
C10 C11 C12 C13 -0.6(3)
C11 C12 C13 C14 -0.3(3)
C11 C12 C13 Cl1 178.30(15)
C12 C13 C14 C15 1.1(3)
Cl1 C13 C14 C15 -177.43(16)
C13 C14 C15 C10 -1.2(3)
C11 C10 C15 C14 0.4(3)
C2 C10 C15 C14 179.55(18)
C1 C5 C16 C17 -86.9(2)
C4 C5 C16 C17 92.4(2)
C1 C5 C16 C21 94.5(2)
C4 C5 C16 C21 -86.2(2)
C21 C16 C17 C18 0.4(4)
C5 C16 C17 C18 -178.3(2)
C16 C17 C18 C19 -0.5(4)
C17 C18 C19 C20 0.1(4)
C18 C19 C20 C21 0.4(4)
C17 C16 C21 C20 0.1(4)
C5 C16 C21 C20 178.8(2)
C19 C20 C21 C16 -0.5(4)
S1 S2 C22 C26 -125.06(13)
S1 S2 C22 C23 55.57(15)
C26 C22 C23 N2 3.0(3)
S2 C22 C23 N2 -177.65(13)
C26 C22 C23 C31 -177.80(16)
S2 C22 C23 C31 1.6(2)
N2 C24 C25 C30 -172.77(16)
C27 C24 C25 C30 3.3(3)
N2 C24 C25 C26 4.6(3)
C27 C24 C25 C26 -179.32(16)
C23 C22 C26 C25 4.6(2)
S2 C22 C26 C25 -174.78(12)
C23 C22 C26 C37 -174.44(16)
S2 C22 C26 C37 6.2(2)
C24 C25 C26 C22 -8.0(2)
C30 C25 C26 C22 169.20(16)
C24 C25 C26 C37 171.03(16)
C30 C25 C26 C37 -11.7(3)
N2 C24 C27 C28 172.91(18)
C25 C24 C27 C28 -3.4(3)
C24 C27 C28 C29 0.3(3)
C27 C28 C29 C30 3.0(3)
C27 C28 C29 Cl3 -176.71(16)
C28 C29 C30 C25 -3.0(3)
Cl3 C29 C30 C25 176.72(14)
C24 C25 C30 C29 -0.2(3)
C26 C25 C30 C29 -177.46(17)
N2 C23 C31 C32 53.4(2)
C22 C23 C31 C32 -125.86(19)
N2 C23 C31 C36 -126.01(19)
C22 C23 C31 C36 54.7(2)
C36 C31 C32 C33 0.4(3)
C23 C31 C32 C33 -179.06(17)
C31 C32 C33 C34 -0.6(3)
C32 C33 C34 C35 0.3(3)
C32 C33 C34 Cl4 178.63(15)
C33 C34 C35 C36 0.4(3)
Cl4 C34 C35 C36 -178.03(16)
C34 C35 C36 C31 -0.6(3)
C32 C31 C36 C35 0.3(3)
C23 C31 C36 C35 179.70(18)
C22 C26 C37 C38 -77.2(2)
C25 C26 C37 C38 103.8(2)
C22 C26 C37 C42 103.7(2)
C25 C26 C37 C42 -75.3(2)
C42 C37 C38 C39 -0.1(3)
C26 C37 C38 C39 -179.2(2)
C37 C38 C39 C40 -0.9(4)
C38 C39 C40 C41 0.7(4)
C39 C40 C41 C42 0.3(4)
C38 C37 C42 C41 1.1(3)
C26 C37 C42 C41 -179.7(2)
C40 C41 C42 C37 -1.3(4)
C1 C2 N1 C3 -3.7(3)
C10 C2 N1 C3 178.76(16)
C6 C3 N1 C2 -174.74(18)
C4 C3 N1 C2 3.6(3)
C22 C23 N2 C24 -6.7(3)
C31 C23 N2 C24 174.03(15)
C27 C24 N2 C23 -173.23(17)
C25 C24 N2 C23 2.9(3)
